data_7711985
loop_
_publ_author_name
'Oma&#xf1;a, Alvaro A'
'Frenette, Brandon L.'
'Dornsiepen, Eike'
'Kobayashi, Ryo'
'Ferguson, Michael J.'
'Iwamoto, Takeaki'
'Rivard, Eric'

_publ_section_title
;
 Frustrated Lewis pair-ligated tetrelenes.
;
_journal_issue 3
_journal_name_full 'Dalton transactions (Cambridge, England : 2003)'
_journal_page_first 774
_journal_page_last 786
_journal_paper_doi 10.1039/d2dt03807b
_journal_volume 52
_journal_year 2023
_chemical_formula_moiety 'C24 H40 B Br2 P Si'
_chemical_formula_sum 'C24 H40 B Br2 P Si'
_chemical_formula_weight 558.25
_space_group_crystal_system monoclinic
_space_group_IT_number 14
_space_group_name_Hall '-P 2yn'
_space_group_name_H-M_alt 'P 1 21/n 1'
_atom_sites_solution_hydrogens geom
_atom_sites_solution_primary dual
_audit_creation_method SHELXL-2017/1
_audit_update_record
;
2022-11-18 deposited with the CCDC.	2022-12-20 downloaded from the CCDC.
;
_cell_angle_alpha 90
_cell_angle_beta 101.5652(13)
_cell_angle_gamma 90
_cell_formula_units_Z 4
_cell_length_a 9.9653(2)
_cell_length_b 15.4219(4)
_cell_length_c 17.1801(4)
_cell_measurement_reflns_used 8247
_cell_measurement_temperature 173(2)
_cell_measurement_theta_max 70.02
_cell_measurement_theta_min 3.89
_cell_volume 2586.70(10)
_computing_cell_refinement 'Bruker SAINT'
_computing_data_collection 'Bruker APEX2'
_computing_data_reduction 'Bruker SAINT'
_computing_molecular_graphics 'Bruker SHELXTL'
_computing_publication_material 'Bruker SHELXTL'
_computing_structure_refinement 'SHELXL-2017/1 (Sheldrick, 2017)'
_computing_structure_solution 'SHELXT-2014/5 (Sheldrick 2015)'
_diffrn_ambient_temperature 173(2)
_diffrn_measured_fraction_theta_full 0.999
_diffrn_measured_fraction_theta_max 0.996
_diffrn_measurement_device_type 'Bruker APEX-II CCD'
_diffrn_measurement_method '\f and \w scans'
_diffrn_radiation_type CuK\a
_diffrn_radiation_wavelength 1.54178
_diffrn_reflns_av_R_equivalents 0.0260
_diffrn_reflns_av_unetI/netI 0.0268
_diffrn_reflns_Laue_measured_fraction_full 0.999
_diffrn_reflns_Laue_measured_fraction_max 0.996
_diffrn_reflns_limit_h_max 11
_diffrn_reflns_limit_h_min -12
_diffrn_reflns_limit_k_max 18
_diffrn_reflns_limit_k_min -18
_diffrn_reflns_limit_l_max 20
_diffrn_reflns_limit_l_min -20
_diffrn_reflns_number 13910
_diffrn_reflns_point_group_measured_fraction_full 0.999
_diffrn_reflns_point_group_measured_fraction_max 0.996
_diffrn_reflns_theta_full 67.679
_diffrn_reflns_theta_max 70.205
_diffrn_reflns_theta_min 3.887
_exptl_absorpt_coefficient_mu 5.053
_exptl_absorpt_correction_T_max 0.8042
_exptl_absorpt_correction_T_min 0.5837
_exptl_absorpt_correction_type numerical
_exptl_absorpt_process_details
; 
 SADABS 2016/2: Krause, L., Herbst-Irmer, R., Sheldrick G.M. & Stalke D., 
 J. Appl. Cryst. 48 (2015) 3-10 
;
_exptl_crystal_colour colourless
_exptl_crystal_density_diffrn 1.433
_exptl_crystal_description fragment
_exptl_crystal_F_000 1152
_exptl_crystal_size_max 0.151
_exptl_crystal_size_mid 0.116
_exptl_crystal_size_min 0.062
_refine_diff_density_max 1.441
_refine_diff_density_min -1.029
_refine_diff_density_rms 0.093
_refine_ls_extinction_method none
_refine_ls_goodness_of_fit_ref 1.059
_refine_ls_hydrogen_treatment constr
_refine_ls_matrix_type full
_refine_ls_number_parameters 262
_refine_ls_number_reflns 4905
_refine_ls_number_restraints 0
_refine_ls_restrained_S_all 1.059
_refine_ls_R_factor_all 0.0517
_refine_ls_R_factor_gt 0.0444
_refine_ls_shift/su_max 0.001
_refine_ls_shift/su_mean 0.000
_refine_ls_structure_factor_coef Fsqd
_refine_ls_weighting_details 'w=1/[\s^2^(Fo^2^)+(0.0799P)^2^+3.4318P] where P=(Fo^2^+2Fc^2^)/3'
_refine_ls_weighting_scheme calc
_refine_ls_wR_factor_gt 0.1333
_refine_ls_wR_factor_ref 0.1394
_reflns_Friedel_coverage 0.000
_reflns_number_gt 4172
_reflns_number_total 4905
_reflns_threshold_expression 'I > 2\s(I)'
_cod_data_source_file d2dt03807b3.cif
_cod_data_source_block riv1971
_cod_depositor_comments 'Adding full bibliography for 7711983--7711989.cif.'
_cod_original_sg_symbol_H-M 'P 21/n'
_cod_database_code 7711985
_shelx_shelxl_version_number 2017/1
_shelx_space_group_comment
; 
The symmetry employed for this shelxl refinement is uniquely defined 
by the following loop, which should always be used as a source of 
symmetry information in preference to the above space-group names. 
They are only intended as comments. 
;
_shelx_estimated_absorpt_t_min 0.516
_shelx_estimated_absorpt_t_max 0.745

loop_
_space_group_symop_operation_xyz
'x, y, z'
'-x+1/2, y+1/2, -z+1/2'
'-x, -y, -z'
'x-1/2, -y-1/2, z-1/2'

loop_
_atom_site_label
_atom_site_type_symbol
_atom_site_fract_x
_atom_site_fract_y
_atom_site_fract_z
_atom_site_U_iso_or_equiv
_atom_site_adp_type
_atom_site_occupancy
_atom_site_site_symmetry_order
_atom_site_calc_flag
_atom_site_refinement_flags_posn
_atom_site_refinement_flags_adp
_atom_site_refinement_flags_occupancy
_atom_site_disorder_assembly
_atom_site_disorder_group
Br1 Br 0.12339(5) 0.40935(3) 0.06206(3) 0.05216(17) Uani 1 1 d . . . . .
Br2 Br -0.01841(4) 0.20056(4) 0.05225(3) 0.05496(18) Uani 1 1 d . . . . .
P1 P 0.21628(9) 0.25992(6) 0.22846(5) 0.0283(2) Uani 1 1 d . . . . .
Si1 Si 0.18120(10) 0.27071(6) 0.09230(5) 0.0297(2) Uani 1 1 d . . . . .
C1 C 0.2419(4) 0.3682(3) 0.2753(2) 0.0376(8) Uani 1 1 d . . . . .
H1 H 0.294683 0.402519 0.242164 0.045 Uiso 1 1 calc R U . . .
C2 C 0.3277(5) 0.3676(3) 0.3574(3) 0.0561(12) Uani 1 1 d . . . . .
H2A H 0.412730 0.335631 0.357306 0.084 Uiso 1 1 calc R U . . .
H2B H 0.349658 0.427314 0.374849 0.084 Uiso 1 1 calc R U . . .
H2C H 0.277062 0.339384 0.393700 0.084 Uiso 1 1 calc R U . . .
C3 C 0.1086(4) 0.4171(3) 0.2722(3) 0.0467(10) Uani 1 1 d . . . . .
H3A H 0.054954 0.416267 0.217716 0.070 Uiso 1 1 calc R U . . .
H3B H 0.056153 0.389285 0.307799 0.070 Uiso 1 1 calc R U . . .
H3C H 0.128750 0.477215 0.288948 0.070 Uiso 1 1 calc R U . . .
C4 C 0.1054(5) 0.1933(3) 0.2785(3) 0.0458(10) Uani 1 1 d . . . . .
H4 H 0.141535 0.199168 0.336916 0.055 Uiso 1 1 calc R U . . .
C5 C 0.1170(6) 0.0978(3) 0.2581(4) 0.0630(14) Uani 1 1 d . . . . .
H5A H 0.213689 0.080922 0.268257 0.095 Uiso 1 1 calc R U . . .
H5B H 0.068237 0.062674 0.291050 0.095 Uiso 1 1 calc R U . . .
H5C H 0.076348 0.088514 0.201895 0.095 Uiso 1 1 calc R U . . .
C6 C -0.0441(5) 0.2215(4) 0.2633(4) 0.0683(15) Uani 1 1 d . . . . .
H6A H -0.049482 0.282976 0.276698 0.102 Uiso 1 1 calc R U . . .
H6B H -0.085425 0.212714 0.207083 0.102 Uiso 1 1 calc R U . . .
H6C H -0.093535 0.186873 0.296238 0.102 Uiso 1 1 calc R U . . .
C11 C 0.3774(3) 0.2032(2) 0.23918(19) 0.0272(7) Uani 1 1 d . . . . .
C12 C 0.4313(3) 0.1866(2) 0.17071(19) 0.0254(6) Uani 1 1 d . . . . .
C13 C 0.5515(4) 0.1364(2) 0.1830(2) 0.0316(7) Uani 1 1 d . . . . .
H13 H 0.590403 0.122298 0.138436 0.038 Uiso 1 1 calc R U . . .
C14 C 0.6158(4) 0.1067(2) 0.2573(2) 0.0375(8) Uani 1 1 d . . . . .
H14 H 0.697661 0.073634 0.262753 0.045 Uiso 1 1 calc R U . . .
C15 C 0.5613(4) 0.1250(3) 0.3234(2) 0.0424(9) Uani 1 1 d . . . . .
H15 H 0.605871 0.105211 0.374447 0.051 Uiso 1 1 calc R U . . .
C16 C 0.4410(4) 0.1723(3) 0.3145(2) 0.0365(8) Uani 1 1 d . . . . .
H16 H 0.401534 0.183930 0.359348 0.044 Uiso 1 1 calc R U . . .
C21 C 0.4633(3) 0.3074(2) 0.0604(2) 0.0282(7) Uani 1 1 d . . . . .
H21 H 0.402856 0.342447 0.018446 0.034 Uiso 1 1 calc R U . . .
C22 C 0.5900(4) 0.2806(2) 0.0267(2) 0.0337(8) Uani 1 1 d . . . . .
H22A H 0.650141 0.243663 0.066128 0.040 Uiso 1 1 calc R U . . .
H22B H 0.559542 0.245794 -0.021991 0.040 Uiso 1 1 calc R U . . .
C23 C 0.6720(4) 0.3587(3) 0.0071(3) 0.0427(9) Uani 1 1 d . . . . .
H23A H 0.753371 0.337985 -0.012459 0.051 Uiso 1 1 calc R U . . .
H23B H 0.614827 0.393029 -0.035819 0.051 Uiso 1 1 calc R U . . .
C24 C 0.7181(5) 0.4161(3) 0.0795(3) 0.0498(11) Uani 1 1 d . . . . .
H24A H 0.766750 0.467452 0.064403 0.060 Uiso 1 1 calc R U . . .
H24B H 0.782431 0.383573 0.120609 0.060 Uiso 1 1 calc R U . . .
C25 C 0.5946(4) 0.4455(3) 0.1132(3) 0.0436(9) Uani 1 1 d . . . . .
H25A H 0.535741 0.483571 0.074177 0.052 Uiso 1 1 calc R U . . .
H25B H 0.626693 0.479438 0.162280 0.052 Uiso 1 1 calc R U . . .
C26 C 0.5105(4) 0.3674(2) 0.1319(2) 0.0361(8) Uani 1 1 d . . . . .
H26A H 0.566540 0.333468 0.175552 0.043 Uiso 1 1 calc R U . . .
H26B H 0.428951 0.388860 0.150739 0.043 Uiso 1 1 calc R U . . .
C31 C 0.3504(3) 0.1477(2) 0.01215(19) 0.0272(7) Uani 1 1 d . . . . .
H31 H 0.444320 0.133482 0.003750 0.033 Uiso 1 1 calc R U . . .
C32 C 0.2904(4) 0.0620(2) 0.0341(2) 0.0352(8) Uani 1 1 d . . . . .
H32A H 0.348378 0.039336 0.083578 0.042 Uiso 1 1 calc R U . . .
H32B H 0.197737 0.072593 0.044712 0.042 Uiso 1 1 calc R U . . .
C33 C 0.2810(4) -0.0063(3) -0.0312(2) 0.0431(9) Uani 1 1 d . . . . .
H33A H 0.374280 -0.021255 -0.038587 0.052 Uiso 1 1 calc R U . . .
H33B H 0.238234 -0.059587 -0.015178 0.052 Uiso 1 1 calc R U . . .
C34 C 0.1972(4) 0.0269(3) -0.1087(2) 0.0456(10) Uani 1 1 d . . . . .
H34A H 0.194953 -0.017631 -0.150450 0.055 Uiso 1 1 calc R U . . .
H34B H 0.101985 0.037380 -0.102395 0.055 Uiso 1 1 calc R U . . .
C35 C 0.2566(5) 0.1098(3) -0.1339(2) 0.0456(10) Uani 1 1 d . . . . .
H35A H 0.196597 0.131820 -0.182954 0.055 Uiso 1 1 calc R U . . .
H35B H 0.347798 0.097745 -0.146076 0.055 Uiso 1 1 calc R U . . .
C36 C 0.2706(4) 0.1795(2) -0.0686(2) 0.0338(8) Uani 1 1 d . . . . .
H36A H 0.317978 0.230676 -0.085249 0.041 Uiso 1 1 calc R U . . .
H36B H 0.178084 0.198148 -0.062830 0.041 Uiso 1 1 calc R U . . .
B1 B 0.3716(4) 0.2232(2) 0.0804(2) 0.0262(7) Uani 1 1 d . . . . .

loop_
_atom_site_aniso_label
_atom_site_aniso_U_11
_atom_site_aniso_U_22
_atom_site_aniso_U_33
_atom_site_aniso_U_23
_atom_site_aniso_U_13
_atom_site_aniso_U_12
Br1 0.0629(3) 0.0475(3) 0.0481(3) 0.01393(19) 0.0160(2) 0.0239(2)
Br2 0.0303(2) 0.0833(4) 0.0483(3) -0.0190(2) 0.00095(18) -0.0073(2)
P1 0.0279(4) 0.0300(4) 0.0267(4) -0.0019(3) 0.0049(3) 0.0000(3)
Si1 0.0259(5) 0.0356(5) 0.0262(4) -0.0004(4) 0.0021(3) 0.0051(4)
C1 0.038(2) 0.0366(19) 0.037(2) -0.0082(16) 0.0067(16) 0.0022(16)
C2 0.054(3) 0.051(3) 0.056(3) -0.022(2) -0.008(2) 0.007(2)
C3 0.044(2) 0.048(2) 0.047(2) -0.0120(18) 0.0080(19) 0.0084(19)
C4 0.050(2) 0.051(2) 0.041(2) 0.0009(18) 0.0182(19) -0.0098(19)
C5 0.062(3) 0.043(3) 0.087(4) 0.007(2) 0.022(3) -0.014(2)
C6 0.056(3) 0.068(3) 0.091(4) -0.015(3) 0.040(3) -0.014(3)
C11 0.0293(17) 0.0266(16) 0.0243(16) -0.0004(12) 0.0018(13) 0.0000(13)
C12 0.0265(16) 0.0217(15) 0.0265(16) -0.0020(12) 0.0017(12) -0.0029(12)
C13 0.0327(18) 0.0304(17) 0.0311(17) -0.0015(14) 0.0050(14) 0.0010(14)
C14 0.0317(18) 0.0336(19) 0.043(2) 0.0017(16) -0.0023(16) 0.0051(15)
C15 0.051(2) 0.040(2) 0.0294(18) 0.0052(15) -0.0085(16) 0.0066(18)
C16 0.046(2) 0.0391(19) 0.0231(16) -0.0002(14) 0.0038(15) 0.0039(17)
C21 0.0277(17) 0.0283(17) 0.0291(16) -0.0006(13) 0.0069(13) 0.0020(13)
C22 0.0299(18) 0.0332(18) 0.0390(19) 0.0000(15) 0.0096(15) 0.0005(15)
C23 0.040(2) 0.041(2) 0.052(2) 0.0044(18) 0.0198(18) -0.0007(17)
C24 0.044(2) 0.044(2) 0.064(3) -0.003(2) 0.015(2) -0.0150(19)
C25 0.049(2) 0.0331(19) 0.049(2) -0.0079(17) 0.0105(18) -0.0114(18)
C26 0.041(2) 0.0333(19) 0.0338(18) -0.0065(15) 0.0069(15) -0.0100(16)
C31 0.0255(15) 0.0293(17) 0.0249(16) -0.0033(13) 0.0002(12) 0.0017(13)
C32 0.042(2) 0.0288(17) 0.0324(18) -0.0032(14) 0.0020(15) -0.0008(15)
C33 0.044(2) 0.0327(19) 0.051(2) -0.0134(17) 0.0047(18) -0.0036(17)
C34 0.039(2) 0.053(2) 0.043(2) -0.0218(19) 0.0027(17) -0.0041(18)
C35 0.044(2) 0.064(3) 0.0266(18) -0.0085(18) 0.0028(16) -0.004(2)
C36 0.0343(18) 0.0400(19) 0.0252(16) -0.0015(14) 0.0014(14) 0.0003(15)
B1 0.0262(18) 0.0272(18) 0.0247(17) -0.0001(14) 0.0040(14) 0.0024(14)

loop_
_atom_type_symbol
_atom_type_description
_atom_type_scat_dispersion_real
_atom_type_scat_dispersion_imag
_atom_type_scat_source
C C 0.0181 0.0091 'International Tables Vol C Tables 4.2.6.8 and 6.1.1.4'
H H 0.0000 0.0000 'International Tables Vol C Tables 4.2.6.8 and 6.1.1.4'
B B 0.0090 0.0039 'International Tables Vol C Tables 4.2.6.8 and 6.1.1.4'
Si Si 0.2541 0.3302 'International Tables Vol C Tables 4.2.6.8 and 6.1.1.4'
P P 0.2955 0.4335 'International Tables Vol C Tables 4.2.6.8 and 6.1.1.4'
Br Br -0.6763 1.2805 'International Tables Vol C Tables 4.2.6.8 and 6.1.1.4'

loop_
_geom_angle_atom_site_label_1
_geom_angle_atom_site_label_2
_geom_angle_atom_site_label_3
_geom_angle
_geom_angle_site_symmetry_1
_geom_angle_site_symmetry_3
_geom_angle_publ_flag
C11 P1 C4 106.66(18) . . ?
C11 P1 C1 110.52(17) . . ?
C4 P1 C1 110.12(19) . . ?
C11 P1 Si1 95.13(11) . . ?
C4 P1 Si1 122.11(15) . . ?
C1 P1 Si1 110.89(13) . . ?
B1 Si1 Br2 124.65(11) . . ?
B1 Si1 Br1 120.57(11) . . ?
Br2 Si1 Br1 102.53(4) . . ?
B1 Si1 P1 96.81(11) . . ?
Br2 Si1 P1 102.78(5) . . ?
Br1 Si1 P1 106.46(5) . . ?
C2 C1 C3 111.5(3) . . ?
C2 C1 P1 114.0(3) . . ?
C3 C1 P1 112.9(3) . . ?
C5 C4 C6 110.6(4) . . ?
C5 C4 P1 110.6(3) . . ?
C6 C4 P1 114.7(3) . . ?
C16 C11 C12 122.0(3) . . ?
C16 C11 P1 119.1(3) . . ?
C12 C11 P1 118.8(2) . . ?
C13 C12 C11 115.5(3) . . ?
C13 C12 B1 117.8(3) . . ?
C11 C12 B1 126.7(3) . . ?
C14 C13 C12 122.9(3) . . ?
C15 C14 C13 120.2(3) . . ?
C14 C15 C16 119.3(3) . . ?
C15 C16 C11 120.1(3) . . ?
C26 C21 C22 108.6(3) . . ?
C26 C21 B1 113.4(3) . . ?
C22 C21 B1 113.1(3) . . ?
C23 C22 C21 112.7(3) . . ?
C24 C23 C22 111.3(3) . . ?
C23 C24 C25 110.4(3) . . ?
C24 C25 C26 111.1(3) . . ?
C21 C26 C25 113.4(3) . . ?
C32 C31 C36 110.1(3) . . ?
C32 C31 B1 116.0(3) . . ?
C36 C31 B1 113.0(3) . . ?
C33 C32 C31 112.6(3) . . ?
C34 C33 C32 110.8(3) . . ?
C35 C34 C33 111.2(3) . . ?
C34 C35 C36 111.5(3) . . ?
C31 C36 C35 113.0(3) . . ?
C31 B1 C12 113.7(3) . . ?
C31 B1 C21 113.9(3) . . ?
C12 B1 C21 110.7(3) . . ?
C31 B1 Si1 109.4(2) . . ?
C12 B1 Si1 101.1(2) . . ?
C21 B1 Si1 107.1(2) . . ?

loop_
_geom_bond_atom_site_label_1
_geom_bond_atom_site_label_2
_geom_bond_distance
_geom_bond_site_symmetry_2
_geom_bond_publ_flag
Br1 Si1 2.2480(11) . ?
Br2 Si1 2.2477(11) . ?
P1 C11 1.805(3) . ?
P1 C4 1.843(4) . ?
P1 C1 1.849(4) . ?
P1 Si1 2.3008(12) . ?
Si1 B1 2.082(4) . ?
C1 C2 1.496(6) . ?
C1 C3 1.519(5) . ?
C4 C5 1.523(6) . ?
C4 C6 1.523(7) . ?
C11 C16 1.405(5) . ?
C11 C12 1.411(5) . ?
C12 C13 1.407(5) . ?
C12 B1 1.645(5) . ?
C13 C14 1.386(5) . ?
C14 C15 1.384(6) . ?
C15 C16 1.386(6) . ?
C21 C26 1.535(5) . ?
C21 C22 1.545(5) . ?
C21 B1 1.664(5) . ?
C22 C23 1.531(5) . ?
C23 C24 1.521(6) . ?
C24 C25 1.530(6) . ?
C25 C26 1.538(5) . ?
C31 C32 1.529(5) . ?
C31 C36 1.535(4) . ?
C31 B1 1.636(5) . ?
C32 C33 1.528(5) . ?
C33 C34 1.511(6) . ?
C34 C35 1.509(6) . ?
C35 C36 1.540(5) . ?

loop_
_geom_torsion_atom_site_label_1
_geom_torsion_atom_site_label_2
_geom_torsion_atom_site_label_3
_geom_torsion_atom_site_label_4
_geom_torsion
_geom_torsion_site_symmetry_1
_geom_torsion_site_symmetry_2
_geom_torsion_site_symmetry_3
_geom_torsion_site_symmetry_4
_geom_torsion_publ_flag
C11 P1 Si1 B1 -7.39(16) . . . . ?
C4 P1 Si1 B1 -120.7(2) . . . . ?
C1 P1 Si1 B1 106.87(17) . . . . ?
C11 P1 Si1 Br2 120.50(11) . . . . ?
C4 P1 Si1 Br2 7.15(18) . . . . ?
C1 P1 Si1 Br2 -125.23(14) . . . . ?
C11 P1 Si1 Br1 -132.10(11) . . . . ?
C4 P1 Si1 Br1 114.55(18) . . . . ?
C1 P1 Si1 Br1 -17.84(14) . . . . ?
C11 P1 C1 C2 -48.1(4) . . . . ?
C4 P1 C1 C2 69.5(4) . . . . ?
Si1 P1 C1 C2 -152.3(3) . . . . ?
C11 P1 C1 C3 -176.8(3) . . . . ?
C4 P1 C1 C3 -59.2(4) . . . . ?
Si1 P1 C1 C3 79.0(3) . . . . ?
C11 P1 C4 C5 -43.4(4) . . . . ?
C1 P1 C4 C5 -163.3(3) . . . . ?
Si1 P1 C4 C5 64.0(4) . . . . ?
C11 P1 C4 C6 -169.3(3) . . . . ?
C1 P1 C4 C6 70.7(4) . . . . ?
Si1 P1 C4 C6 -62.0(4) . . . . ?
C4 P1 C11 C16 -48.4(3) . . . . ?
C1 P1 C11 C16 71.3(3) . . . . ?
Si1 P1 C11 C16 -174.1(3) . . . . ?
C4 P1 C11 C12 127.7(3) . . . . ?
C1 P1 C11 C12 -112.6(3) . . . . ?
Si1 P1 C11 C12 2.0(3) . . . . ?
C16 C11 C12 C13 0.7(5) . . . . ?
P1 C11 C12 C13 -175.3(2) . . . . ?
C16 C11 C12 B1 -176.6(3) . . . . ?
P1 C11 C12 B1 7.5(4) . . . . ?
C11 C12 C13 C14 -1.6(5) . . . . ?
B1 C12 C13 C14 175.9(3) . . . . ?
C12 C13 C14 C15 0.9(6) . . . . ?
C13 C14 C15 C16 0.8(6) . . . . ?
C14 C15 C16 C11 -1.6(6) . . . . ?
C12 C11 C16 C15 0.9(6) . . . . ?
P1 C11 C16 C15 176.8(3) . . . . ?
C26 C21 C22 C23 -54.2(4) . . . . ?
B1 C21 C22 C23 178.9(3) . . . . ?
C21 C22 C23 C24 57.1(5) . . . . ?
C22 C23 C24 C25 -56.4(5) . . . . ?
C23 C24 C25 C26 55.3(5) . . . . ?
C22 C21 C26 C25 53.7(4) . . . . ?
B1 C21 C26 C25 -179.7(3) . . . . ?
C24 C25 C26 C21 -55.6(5) . . . . ?
C36 C31 C32 C33 53.2(4) . . . . ?
B1 C31 C32 C33 -177.0(3) . . . . ?
C31 C32 C33 C34 -56.8(4) . . . . ?
C32 C33 C34 C35 57.3(5) . . . . ?
C33 C34 C35 C36 -55.6(5) . . . . ?
C32 C31 C36 C35 -51.3(4) . . . . ?
B1 C31 C36 C35 177.3(3) . . . . ?
C34 C35 C36 C31 53.3(4) . . . . ?
C32 C31 B1 C12 41.0(4) . . . . ?
C36 C31 B1 C12 169.5(3) . . . . ?
C32 C31 B1 C21 169.1(3) . . . . ?
C36 C31 B1 C21 -62.5(4) . . . . ?
C32 C31 B1 Si1 -71.1(3) . . . . ?
C36 C31 B1 Si1 57.3(3) . . . . ?
C13 C12 B1 C31 53.0(4) . . . . ?
C11 C12 B1 C31 -129.9(3) . . . . ?
C13 C12 B1 C21 -76.7(4) . . . . ?
C11 C12 B1 C21 100.5(4) . . . . ?
C13 C12 B1 Si1 170.0(2) . . . . ?
C11 C12 B1 Si1 -12.8(4) . . . . ?
C26 C21 B1 C31 -166.8(3) . . . . ?
C22 C21 B1 C31 -42.6(4) . . . . ?
C26 C21 B1 C12 -37.3(4) . . . . ?
C22 C21 B1 C12 86.9(3) . . . . ?
C26 C21 B1 Si1 72.1(3) . . . . ?
C22 C21 B1 Si1 -163.7(2) . . . . ?
Br2 Si1 B1 C31 19.9(3) . . . . ?
Br1 Si1 B1 C31 -115.7(2) . . . . ?
P1 Si1 B1 C31 130.6(2) . . . . ?
Br2 Si1 B1 C12 -100.3(2) . . . . ?
Br1 Si1 B1 C12 124.06(17) . . . . ?
P1 Si1 B1 C12 10.4(2) . . . . ?
Br2 Si1 B1 C21 143.76(17) . . . . ?
Br1 Si1 B1 C21 8.2(3) . . . . ?
P1 Si1 B1 C21 -105.5(2) . . . . ?
